data_7046994
loop_
_publ_author_name
'Dyckhoff, Florian'
'Li, Su'
'Reich, Robert M.'
'Hofmann, Benjamin J.'
'Herdtweck, Eberhardt'
'K\"uhn, Fritz E'

_publ_section_title
;
 Synthesis, characterization and application of organorhenium(vii)
 trioxides in metathesis reactions and epoxidation catalysis.
;
_journal_issue 29
_journal_name_full 'Dalton transactions (Cambridge, England : 2003)'
_journal_page_first 9755
_journal_page_last 9764
_journal_paper_doi 10.1039/c8dt02326c
_journal_volume 47
_journal_year 2018
_chemical_compound_source 'see text'
_chemical_formula_moiety 'C11 H12 F3 O4 Re'
_chemical_formula_sum 'C11 H12 F3 O4 Re'
_chemical_formula_weight 451.47
_space_group_IT_number 2
_space_group_name_Hall '-P 1'
_space_group_name_H-M_alt 'P -1'
_symmetry_cell_setting triclinic
_symmetry_Int_Tables_number 2
_symmetry_space_group_name_Hall '-P 1'
_symmetry_space_group_name_H-M 'P -1'
_atom_sites_solution_hydrogens geom
_atom_sites_solution_primary direct
_atom_sites_solution_secondary difmap
_audit_update_record
;
2018-06-04 deposited with the CCDC.
2018-06-29 downloaded from the CCDC.
;
_cell_angle_alpha 106.871(4)
_cell_angle_beta 94.897(4)
_cell_angle_gamma 94.758(4)
_cell_formula_units_Z 2
_cell_length_a 6.6339(6)
_cell_length_b 9.8331(9)
_cell_length_c 10.7312(10)
_cell_measurement_reflns_used 9888
_cell_measurement_temperature 123
_cell_measurement_theta_max 25.5015
_cell_measurement_theta_min 3.1018
_cell_volume 663.17(11)
_computing_cell_refinement 'SAINT (Bruker, 2008b)'
_computing_data_collection 'APEX II Control Software (Bruker, 2008a)'
_computing_data_reduction 'SAINT (Bruker, 2008b)'
_computing_molecular_graphics 'PLATON (Spek, 2011)'
_computing_publication_material 'PLATON (Spek, 2011), enCIFer (Allen, 2004)'
_computing_structure_refinement 'SHELXL97 (Sheldrick, 1997), SHELXLE (Huebschle, 2011)'
_computing_structure_solution 'SHELXS97 (Sheldrick, 1997)'
_diffrn_ambient_temperature 123
_diffrn_detector ' CCD plate '
_diffrn_detector_area_resol_mean 16
_diffrn_measured_fraction_theta_full 0.994
_diffrn_measured_fraction_theta_max 0.994
_diffrn_measurement_device ' \k-geometry diffractometer '
_diffrn_measurement_device_type ' Bruker APEX-II CCD '
_diffrn_measurement_method ' phi- and omega-rotation '
_diffrn_radiation_monochromator graphite
_diffrn_radiation_probe x-ray
_diffrn_radiation_source 'fine-focus sealed tube'
_diffrn_radiation_type MoK\a
_diffrn_radiation_wavelength 0.71073
_diffrn_reflns_av_R_equivalents 0.0266
_diffrn_reflns_av_sigmaI/netI 0.0193
_diffrn_reflns_limit_h_max 8
_diffrn_reflns_limit_h_min -8
_diffrn_reflns_limit_k_max 11
_diffrn_reflns_limit_k_min -11
_diffrn_reflns_limit_l_max 12
_diffrn_reflns_limit_l_min -12
_diffrn_reflns_number 16656
_diffrn_reflns_reduction_process
;
;
_diffrn_reflns_theta_full 25.53
_diffrn_reflns_theta_max 25.53
_diffrn_reflns_theta_min 2.00
_exptl_absorpt_coefficient_mu 9.204
_exptl_absorpt_correction_T_max 0.383
_exptl_absorpt_correction_T_min 0.157
_exptl_absorpt_correction_type multi-scan
_exptl_absorpt_process_details 'SADABS, Bruker, 2008b'
_exptl_crystal_colour yellow
_exptl_crystal_density_diffrn 2.261
_exptl_crystal_density_method 'Not Measured'
_exptl_crystal_description fragment
_exptl_crystal_F_000 424
_exptl_crystal_size_max 0.320
_exptl_crystal_size_mid 0.240
_exptl_crystal_size_min 0.130
_refine_diff_density_max 1.412
_refine_diff_density_min -0.756
_refine_diff_density_rms 0.133
_refine_ls_extinction_method none
_refine_ls_goodness_of_fit_ref 1.202
_refine_ls_hydrogen_treatment mixed
_refine_ls_matrix_type full
_refine_ls_number_parameters 229
_refine_ls_number_reflns 2446
_refine_ls_number_restraints 97
_refine_ls_restrained_S_all 1.192
_refine_ls_R_factor_all 0.0225
_refine_ls_R_factor_gt 0.0203
_refine_ls_shift/su_max 0.037
_refine_ls_shift/su_mean 0.003
_refine_ls_structure_factor_coef Fsqd
_refine_ls_weighting_details 'calc w=1/[\s^2^(Fo^2^)+(0.0309P)^2^+0.0768P] where P=(Fo^2^+2Fc^2^)/3'
_refine_ls_weighting_scheme calc
_refine_ls_wR_factor_gt 0.0491
_refine_ls_wR_factor_ref 0.0500
_reflns_number_gt 2323
_reflns_number_total 2446
_reflns_threshold_expression I>2\s(I)
_cod_data_source_file c8dt02326c2.cif
_cod_data_source_block compound_1b
_cod_depositor_comments
;
The following automatic conversions were performed:

'_symmetry_cell_setting' value 'Triclinic' changed to 'triclinic'
according to
/home/data/users/saulius/crontab/automatic-downloads/rss-feeds/RSC/lib/dictionaries/cif_core.dic
dictionary named 'cif_core.dic' version 2.4.2 from 2011-04-26.

Automatic conversion script
Id: cif_fix_values 4973 2017-02-22 13:04:09Z antanas 

 Adding full bibliography for 7046992--7046994.cif.
;
_cod_database_code 7046994

loop_
_symmetry_equiv_pos_site_id
_symmetry_equiv_pos_as_xyz
1 x,y,z
2 -x,-y,-z

loop_
_atom_site_aniso_label
_atom_site_aniso_U_11
_atom_site_aniso_U_22
_atom_site_aniso_U_33
_atom_site_aniso_U_23
_atom_site_aniso_U_13
_atom_site_aniso_U_12
Re1 0.0210(1) 0.0214(1) 0.0167(1) 0.0024(1) 0.0019(1) 0.0041(1)
O1 0.061(2) 0.0326(16) 0.0253(16) 0.0106(13) 0.0173(15) 0.0167(15)
O2 0.0264(18) 0.0380(17) 0.0299(17) -0.0022(13) 0.0048(13) 0.0041(14)
O3 0.0263(17) 0.0369(16) 0.0235(15) 0.0032(13) 0.0057(12) 0.0091(13)
O4 0.0348(19) 0.0263(16) 0.0226(16) 0.0018(13) 0.0060(13) 0.0081(13)
C1 0.024(2) 0.022(2) 0.018(2) 0.0081(16) 0.0008(16) 0.0052(16)
C2 0.023(2) 0.026(2) 0.022(2) 0.0053(17) 0.0050(17) 0.0001(17)
C3 0.030(3) 0.023(2) 0.022(2) 0.0023(17) 0.0051(17) 0.0020(17)
C4 0.026(2) 0.029(2) 0.022(2) 0.0051(18) 0.0042(17) 0.0074(18)
C5 0.021(2) 0.036(3) 0.034(3) 0.007(2) 0.0064(19) 0.0061(19)
C6 0.023(2) 0.025(2) 0.029(2) 0.0029(18) 0.0007(18) 0.0027(17)
C7 0.036(3) 0.036(2) 0.025(2) 0.000(2) 0.005(2) 0.012(2)
C8 0.042(3) 0.053(3) 0.034(3) 0.000(2) 0.014(2) 0.013(2)
C9 0.044(4) 0.082(4) 0.040(3) -0.018(3) -0.006(3) 0.034(3)
C10 0.063(4) 0.040(3) 0.025(2) 0.004(2) 0.003(2) 0.028(3)
C11 0.097(5) 0.030(3) 0.038(3) 0.007(2) 0.022(3) 0.019(3)
F2 0.046(3) 0.046(2) 0.035(2) 0.0004(18) 0.012(2) 0.0205(19)
F2A 0.047(3) 0.044(2) 0.033(2) 0.0035(19) 0.013(2) 0.020(2)
F2B 0.047(3) 0.045(3) 0.033(2) 0.0011(19) 0.010(2) 0.021(2)
F3 0.048(3) 0.043(3) 0.032(2) 0.0017(19) 0.008(2) 0.020(2)
F3A 0.048(3) 0.045(3) 0.034(2) -0.002(2) 0.009(2) 0.020(2)
F3B 0.048(3) 0.043(2) 0.034(2) 0.0011(19) 0.009(2) 0.022(2)
F1A 0.047(3) 0.044(2) 0.035(2) 0.0028(18) 0.009(2) 0.024(2)
F1B 0.046(3) 0.043(2) 0.034(2) 0.0033(19) 0.010(2) 0.023(2)
F1 0.047(3) 0.042(2) 0.033(2) 0.0049(18) 0.008(2) 0.025(2)

loop_
_atom_site_label
_atom_site_type_symbol
_atom_site_thermal_displace_type
_atom_site_fract_x
_atom_site_fract_y
_atom_site_fract_z
_atom_site_occupancy
_atom_site_U_iso_or_equiv
_atom_site_calc_flag
_atom_site_refinement_flags
_atom_site_disorder_assembly
_atom_site_disorder_group
Re1 Re Uani 0.07965(2) 0.41085(1) 1.16655(1) 1.000 0.0203(1) d . . .
O1 O Uani 0.0510(5) 0.3010(3) 1.2640(3) 1.000 0.0378(10) d . . .
O2 O Uani 0.2790(5) 0.5427(3) 1.2073(3) 1.000 0.0340(10) d . . .
O3 O Uani -0.1371(4) 0.4323(3) 1.0801(3) 1.000 0.0297(9) d . . .
O4 O Uani -0.0447(5) 0.5730(3) 1.3440(3) 1.000 0.0287(10) d . . .
C1 C Uani 0.2036(6) 0.2691(4) 1.0159(4) 1.000 0.0208(12) d . . .
C2 C Uani 0.0925(7) 0.1396(4) 0.9439(4) 1.000 0.0241(12) d . . .
C3 C Uani 0.1788(7) 0.0399(4) 0.8494(4) 1.000 0.0259(14) d . . .
C4 C Uani 0.3769(7) 0.0713(4) 0.8257(4) 1.000 0.0259(12) d . A .
C5 C Uani 0.4893(7) 0.2010(5) 0.8963(4) 1.000 0.0307(16) d . . .
C6 C Uani 0.4016(7) 0.2986(5) 0.9893(4) 1.000 0.0269(12) d . . .
C7 C Uani 0.4746(8) -0.0377(5) 0.7290(4) 1.000 0.0337(14) d . . .
C8 C Uani -0.2353(8) 0.5356(6) 1.3882(5) 1.000 0.0448(17) d . . .
C9 C Uani -0.3210(9) 0.6762(7) 1.4453(6) 1.000 0.062(2) d . . .
C10 C Uani -0.1431(9) 0.7904(5) 1.4616(5) 1.000 0.0427(18) d . . .
C11 C Uani -0.0290(11) 0.7240(5) 1.3512(5) 1.000 0.054(2) d . . .
F2 F Uani 0.6582(12) 0.0063(9) 0.7073(9) 0.420(5) 0.0435(14) d UP A 1
F2A F Uani 0.5884(15) 0.0340(9) 0.6554(9) 0.365(5) 0.0417(14) d UP A 2
F2B F Uani 0.453(3) -0.0312(17) 0.6091(14) 0.216(4) 0.0427(16) d UP A 3
F3 F Uani 0.3558(17) -0.0849(10) 0.6107(8) 0.420(5) 0.0420(16) d UP A 1
F3A F Uani 0.3489(18) -0.1273(10) 0.6371(10) 0.365(5) 0.0442(16) d UP A 2
F3B F Uani 0.387(2) -0.1793(15) 0.7122(15) 0.216(4) 0.0427(14) d UP A 3
F1A F Uani 0.6061(18) -0.0998(11) 0.7820(8) 0.365(5) 0.0426(14) d UP A 2
F1B F Uani 0.677(2) -0.0402(18) 0.7619(16) 0.216(4) 0.0414(14) d UP A 3
F1 F Uani 0.4851(15) -0.1616(8) 0.7668(7) 0.420(5) 0.0406(14) d UP A 1
H10A H Uiso -0.19070 0.88070 1.45400 1.000 0.0510 c R . .
H11A H Uiso -0.09040 0.73670 1.26860 1.000 0.0650 c R . .
H11B H Uiso 0.11500 0.76630 1.36840 1.000 0.0650 c R . .
H10B H Uiso -0.05930 0.80950 1.54700 1.000 0.0510 c R . .
H9A H Uiso -0.37000 0.68080 1.53090 1.000 0.0750 c R . .
H9B H Uiso -0.43520 0.68800 1.38510 1.000 0.0750 c R . .
H2 H Uiso -0.04390 0.11920 0.95950 1.000 0.0290 c R . .
H3 H Uiso 0.10280 -0.04890 0.80160 1.000 0.0310 c R . .
H5 H Uiso 0.62540 0.22180 0.88040 1.000 0.0370 c R . .
H6 H Uiso 0.47750 0.38770 1.03630 1.000 0.0320 c R . .
H8A H Uiso -0.21270 0.48620 1.45570 1.000 0.0540 c R . .
H8B H Uiso -0.32990 0.47180 1.31400 1.000 0.0540 c R . .

loop_
_atom_type_symbol
_atom_type_description
_atom_type_scat_dispersion_real
_atom_type_scat_dispersion_imag
_atom_type_scat_source
C C 0.0033 0.0016 ' International Tables Vol C Tables 4.2.6.8 and 6.1.1.4'
H H 0.0000 0.0000 ' International Tables Vol C Tables 4.2.6.8 and 6.1.1.4'
F F 0.0171 0.0103 ' International Tables Vol C Tables 4.2.6.8 and 6.1.1.4'
O O 0.0106 0.0060 ' International Tables Vol C Tables 4.2.6.8 and 6.1.1.4'
Re Re -1.0185 7.2310 ' International Tables Vol C Tables 4.2.6.8 and 6.1.1.4'

loop_
_geom_angle_atom_site_label_1
_geom_angle_atom_site_label_2
_geom_angle_atom_site_label_3
_geom_angle
_geom_angle_publ_flag
O1 Re1 O2 119.05(15) yes
O1 Re1 O3 116.16(15) yes
O1 Re1 O4 81.57(13) yes
O1 Re1 C1 97.60(15) yes
O2 Re1 O3 119.26(15) yes
O2 Re1 O4 81.14(13) yes
O2 Re1 C1 96.87(15) yes
O3 Re1 O4 83.70(13) yes
O3 Re1 C1 99.18(15) yes
O4 Re1 C1 177.06(14) yes
Re1 O4 C8 120.4(3) yes
Re1 O4 C11 118.6(3) yes
C8 O4 C11 108.7(4) yes
Re1 C1 C2 120.3(3) yes
Re1 C1 C6 120.9(3) yes
C2 C1 C6 118.7(4) no
C1 C2 C3 120.8(4) no
C2 C3 C4 119.3(4) no
C3 C4 C5 120.5(4) no
C3 C4 C7 119.8(4) no
C5 C4 C7 119.6(4) no
C4 C5 C6 119.5(4) no
C1 C6 C5 121.2(4) no
F1 C7 C4 110.9(5) yes
F1A C7 C4 113.9(5) yes
F1B C7 C4 114.8(8) yes
F2 C7 C4 114.9(5) yes
F2A C7 C4 108.1(5) yes
F2B C7 C4 115.4(9) yes
F3 C7 C4 110.8(6) yes
F3A C7 C4 114.7(7) yes
F3B C7 C4 112.5(7) yes
F1 C7 F2 108.7(7) yes
F1 C7 F3 103.3(6) yes
F1A C7 F2A 104.8(7) yes
F1A C7 F3A 112.7(8) yes
F1B C7 F2B 107.0(12) yes
F1B C7 F3B 104.3(10) yes
F2 C7 F3 107.6(7) yes
F2A C7 F3A 101.3(7) yes
F2B C7 F3B 101.6(10) yes
O4 C8 C9 105.7(5) yes
C8 C9 C10 104.6(5) no
C9 C10 C11 102.1(4) no
O4 C11 C10 104.5(4) yes
C1 C2 H2 120.00 no
C3 C2 H2 120.00 no
C2 C3 H3 120.00 no
C4 C3 H3 120.00 no
C4 C5 H5 120.00 no
C6 C5 H5 120.00 no
C1 C6 H6 119.00 no
C5 C6 H6 119.00 no
O4 C8 H8A 111.00 no
O4 C8 H8B 111.00 no
C9 C8 H8A 111.00 no
C9 C8 H8B 111.00 no
H8A C8 H8B 109.00 no
C8 C9 H9A 111.00 no
C8 C9 H9B 111.00 no
C10 C9 H9A 111.00 no
C10 C9 H9B 111.00 no
H9A C9 H9B 109.00 no
C9 C10 H10A 111.00 no
C9 C10 H10B 111.00 no
C11 C10 H10A 111.00 no
C11 C10 H10B 111.00 no
H10A C10 H10B 109.00 no
O4 C11 H11A 111.00 no
O4 C11 H11B 111.00 no
C10 C11 H11A 111.00 no
C10 C11 H11B 111.00 no
H11A C11 H11B 109.00 no

loop_
_geom_bond_atom_site_label_1
_geom_bond_atom_site_label_2
_geom_bond_distance
_geom_bond_publ_flag
Re1 O1 1.718(3) yes
Re1 O2 1.706(3) yes
Re1 O3 1.706(3) yes
Re1 O4 2.361(3) yes
Re1 C1 2.084(4) yes
F1 C7 1.396(10) yes
F1A C7 1.289(12) yes
F1B C7 1.363(15) yes
F2 C7 1.321(10) yes
F2A C7 1.424(11) yes
F2B C7 1.303(15) yes
F3 C7 1.369(10) yes
F3A C7 1.295(12) yes
F3B C7 1.418(16) yes
O4 C8 1.444(6) yes
O4 C11 1.459(6) yes
C1 C2 1.392(6) no
C1 C6 1.393(6) no
C2 C3 1.390(6) no
C3 C4 1.387(7) no
C4 C7 1.493(6) no
C4 C5 1.393(6) no
C5 C6 1.375(6) no
C8 C9 1.519(9) no
C9 C10 1.522(9) no
C10 C11 1.480(8) no
C2 H2 0.9500 no
C3 H3 0.9500 no
C5 H5 0.9500 no
C6 H6 0.9500 no
C8 H8A 0.9900 no
C8 H8B 0.9900 no
C9 H9A 0.9900 no
C9 H9B 0.9900 no
C10 H10A 0.9900 no
C10 H10B 0.9900 no
C11 H11A 0.9900 no
C11 H11B 0.9900 no

loop_
_geom_hbond_atom_site_label_D
_geom_hbond_atom_site_label_H
_geom_hbond_atom_site_label_A
_geom_hbond_distance_DH
_geom_hbond_distance_HA
_geom_hbond_distance_DA
_geom_hbond_angle_DHA
_geom_hbond_site_symmetry_A
_geom_hbond_publ_flag
C3 H3 O1 0.9500 2.4800 3.393(5) 162.00 2_557 yes
C6 H6 O2 0.9500 2.5600 3.047(5) 112.00 . yes
C6 H6 O3 0.9500 2.5400 3.182(5) 125.00 1_655 yes
C9 H9B O2 0.9900 2.5700 3.407(7) 142.00 1_455 yes
C10 H10B O1 0.9900 2.5600 3.343(6) 136.00 2_568 yes

loop_
_geom_torsion_atom_site_label_1
_geom_torsion_atom_site_label_2
_geom_torsion_atom_site_label_3
_geom_torsion_atom_site_label_4
_geom_torsion
_geom_torsion_publ_flag
O1 Re1 O4 C8 -55.1(3) no
O1 Re1 O4 C11 167.0(4) no
O2 Re1 O4 C8 -176.4(3) no
O2 Re1 O4 C11 45.6(4) no
O3 Re1 O4 C8 62.6(3) no
O3 Re1 O4 C11 -75.4(4) no
O1 Re1 C1 C2 61.5(4) no
O1 Re1 C1 C6 -115.5(4) no
O2 Re1 C1 C2 -177.9(3) no
O2 Re1 C1 C6 5.1(4) no
O3 Re1 C1 C2 -56.7(4) no
O3 Re1 C1 C6 126.3(4) no
Re1 O4 C8 C9 -151.1(3) no
C11 O4 C8 C9 -9.5(5) no
Re1 O4 C11 C10 172.8(3) no
C8 O4 C11 C10 30.4(5) no
Re1 C1 C2 C3 -175.5(3) no
C6 C1 C2 C3 1.6(6) no
Re1 C1 C6 C5 175.3(3) no
C2 C1 C6 C5 -1.7(7) no
C1 C2 C3 C4 -0.9(6) no
C2 C3 C4 C5 0.4(6) no
C2 C3 C4 C7 177.1(4) no
C3 C4 C5 C6 -0.5(7) no
C7 C4 C5 C6 -177.2(4) no
C4 C5 C6 C1 1.2(7) no
O4 C8 C9 C10 -14.4(5) no
C8 C9 C10 C11 32.1(6) no
C9 C10 C11 O4 -38.0(6) no
